data_7131101
loop_
_publ_author_name
'Zhou, Zhong-Shun'
'Zhao, Yun-Li'
'Hu, Bin-Yuan'
'Wang, Bei'
'Liu, Ya-Ping'
'Zhu, Yan-Yan'
'He, Ying-Jie'
'Wang, Zhao-Jie'
'Dai, Zhi'
'Zhao, Li-Xing'
'Luo, Xiao-Dong'

_publ_section_title
;
 Steroidal alkaloid with unprecedented triheterocyclic architecture.
;
_journal_issue 3
_journal_name_full 'Chemical communications (Cambridge, England)'
_journal_page_first 326
_journal_page_last 329
_journal_paper_doi 10.1039/d2cc06073f
_journal_volume 59
_journal_year 2023
_chemical_absolute_configuration ad
_chemical_formula_sum 'C32 H41 N O7'
_chemical_formula_weight 551.66
_space_group_crystal_system monoclinic
_space_group_IT_number 4
_space_group_name_Hall 'P 2yb'
_space_group_name_H-M_alt 'P 1 21 1'
_atom_sites_solution_hydrogens mixed
_atom_sites_solution_primary direct
_atom_sites_solution_secondary difmap
_audit_creation_method SHELXL-2014/7
_audit_update_record
;
2022-02-15 deposited with the CCDC.	2022-12-05 downloaded from the CCDC.
;
_cell_angle_alpha 90
_cell_angle_beta 96.303(4)
_cell_angle_gamma 90
_cell_formula_units_Z 2
_cell_length_a 11.4439(11)
_cell_length_b 7.5246(7)
_cell_length_c 17.3527(17)
_cell_measurement_reflns_used 9960
_cell_measurement_temperature 298(2)
_cell_measurement_theta_max 68.3629
_cell_measurement_theta_min 3.8862
_cell_volume 1485.2(2)
_computing_cell_refinement 'Bruker SMART'
_computing_data_collection 'Bruker SMART'
_computing_data_reduction 'Bruker SAINT'
_computing_molecular_graphics 'SHELXL-2014/7 (Sheldrick, 2014)'
_computing_publication_material 'SHELXL-2014/7 (Sheldrick, 2014)'
_computing_structure_refinement 'SHELXL-2014/7 (Sheldrick, 2014)'
_computing_structure_solution 'SHELXL-2014/7 (Sheldrick, 2014)'
_diffrn_ambient_temperature 298(2)
_diffrn_detector_area_resol_mean 'phi and omega scans'
_diffrn_measured_fraction_theta_full 0.996
_diffrn_measured_fraction_theta_max 0.994
_diffrn_measurement_device_type graphite
_diffrn_measurement_method 'CCD area detector'
_diffrn_radiation_type CuK\a
_diffrn_radiation_wavelength 1.54178
_diffrn_reflns_av_R_equivalents 0.0612
_diffrn_reflns_av_unetI/netI 0.0386
_diffrn_reflns_Laue_measured_fraction_full 0.996
_diffrn_reflns_Laue_measured_fraction_max 0.994
_diffrn_reflns_limit_h_max 13
_diffrn_reflns_limit_h_min -13
_diffrn_reflns_limit_k_max 9
_diffrn_reflns_limit_k_min -8
_diffrn_reflns_limit_l_max 20
_diffrn_reflns_limit_l_min -20
_diffrn_reflns_number 34656
_diffrn_reflns_point_group_measured_fraction_full 0.973
_diffrn_reflns_point_group_measured_fraction_max 0.969
_diffrn_reflns_theta_full 67.679
_diffrn_reflns_theta_max 68.497
_diffrn_reflns_theta_min 3.886
_diffrn_source 'sealed tube'
_exptl_absorpt_coefficient_mu 0.701
_exptl_absorpt_correction_T_max 0.7531
_exptl_absorpt_correction_T_min 0.6217
_exptl_absorpt_correction_type multi-scan
_exptl_absorpt_process_details
;
 SADABS 2016/2: Krause, L., Herbst-Irmer, R., Sheldrick G.M. & Stalke D.,
 J. Appl. Cryst. 48 (2015) 3-10
;
_exptl_crystal_colour colourless
_exptl_crystal_density_diffrn 1.234
_exptl_crystal_description slice
_exptl_crystal_F_000 592
_exptl_crystal_size_max 0.420
_exptl_crystal_size_mid 0.210
_exptl_crystal_size_min 0.100
_refine_diff_density_max 0.174
_refine_diff_density_min -0.160
_refine_diff_density_rms 0.034
_refine_ls_abs_structure_details
;
 Flack x determined using 1854 quotients [(I+)-(I-)]/[(I+)+(I-)]
 (Parsons, Flack and Wagner, Acta Cryst. B69 (2013) 249-259).
;
_refine_ls_abs_structure_Flack 0.05(6)
_refine_ls_extinction_method none
_refine_ls_goodness_of_fit_ref 1.027
_refine_ls_hydrogen_treatment mixed
_refine_ls_matrix_type full
_refine_ls_number_parameters 370
_refine_ls_number_reflns 5292
_refine_ls_number_restraints 1
_refine_ls_restrained_S_all 1.027
_refine_ls_R_factor_all 0.0495
_refine_ls_R_factor_gt 0.0340
_refine_ls_shift/su_max 0.002
_refine_ls_shift/su_mean 0.000
_refine_ls_structure_factor_coef Fsqd
_refine_ls_weighting_details 'w=1/[\s^2^(Fo^2^)+(0.0640P)^2^+0.1082P] where P=(Fo^2^+2Fc^2^)/3'
_refine_ls_weighting_scheme calc
_refine_ls_wR_factor_gt 0.0948
_refine_ls_wR_factor_ref 0.1045
_reflns_Friedel_coverage 0.801
_reflns_Friedel_fraction_full 0.946
_reflns_Friedel_fraction_max 0.939
_reflns_number_gt 4582
_reflns_number_total 5292
_reflns_threshold_expression 'I > 2\s(I)'
_cod_data_source_file d2cc06073f2.cif
_cod_data_source_block 1
_cod_depositor_comments
;
The following automatic conversions were performed:

data item '_chemical_absolute_configuration' value 'AD' was changed
to 'ad' in accordance with the
/home/data/users/saulius/crontab/automatic-downloads/rss-feeds/RSC/lib/dictionaries/cif_core.dic
dictionary named 'cif_core.dic' version 2.4.2 last updated on
2011-04-26.

Automatic conversion script
Id: cif_fix_values 7556 2019-12-06 15:28:31Z antanas 

 Adding full bibliography for 7131101.cif.
;
_cod_original_sg_symbol_H-M 'P 21'
_cod_database_code 7131101
_shelx_shelxl_version_number 2014/7
_shelx_space_group_comment
;
The symmetry employed for this shelxl refinement is uniquely defined
by the following loop, which should always be used as a source of
symmetry information in preference to the above space-group names.
They are only intended as comments.
;
_shelx_estimated_absorpt_t_min 0.757
_shelx_estimated_absorpt_t_max 0.933
_exptl_absorpt_special_details
;
 The following wavelength and cell were deduced by SADABS from the
 direction cosines etc. They are given here for emergency use only:
 CELL 1.54180   11.441    7.532   17.358   89.977   96.296   89.997
;

loop_
_space_group_symop_operation_xyz
'x, y, z'
'-x, y+1/2, -z'

loop_
_atom_site_label
_atom_site_type_symbol
_atom_site_fract_x
_atom_site_fract_y
_atom_site_fract_z
_atom_site_U_iso_or_equiv
_atom_site_adp_type
_atom_site_occupancy
_atom_site_site_symmetry_order
_atom_site_calc_flag
_atom_site_refinement_flags_posn
_atom_site_refinement_flags_adp
_atom_site_refinement_flags_occupancy
_atom_site_disorder_assembly
_atom_site_disorder_group
O1 O 0.61297(15) 0.6658(3) 0.07545(13) 0.0686(6) Uani 1 1 d . . . . .
O2 O 0.39936(14) 0.5054(2) 0.04202(9) 0.0483(4) Uani 1 1 d . . . . .
O3 O 0.51665(18) 0.8946(4) 0.11924(14) 0.0801(7) Uani 1 1 d . . . . .
O4 O 0.11763(16) 0.6428(3) 0.00736(12) 0.0740(6) Uani 1 1 d . . . . .
O5 O 0.19220(18) 0.1019(3) 0.15079(13) 0.0658(5) Uani 1 1 d . . . . .
O6 O 0.19643(19) 0.8167(4) -0.07526(13) 0.0780(6) Uani 1 1 d . . . . .
N1 N 0.36415(16) 0.5082(3) 0.12175(10) 0.0430(4) Uani 1 1 d . . . . .
O7 O 0.04665(19) 0.6368(5) 0.80814(12) 0.0894(8) Uani 1 1 d . . . . .
H7W H 0.0659 0.7308 0.8299 0.134 Uiso 1 1 calc R U . . .
C1 C 0.7168(3) 0.7213(6) 0.1242(3) 0.0946(12) Uani 1 1 d . . . . .
H3 H 0.7467 0.8288 0.1040 0.142 Uiso 1 1 calc R U . . .
H39 H 0.7755 0.6299 0.1252 0.142 Uiso 1 1 calc R U . . .
H1 H 0.6972 0.7419 0.1759 0.142 Uiso 1 1 calc R U . . .
C2 C 0.5186(2) 0.7642(4) 0.08121(15) 0.0522(6) Uani 1 1 d . . . . .
C3 C 0.4133(2) 0.6908(4) 0.02989(14) 0.0494(6) Uani 1 1 d . . . . .
H4 H 0.4205 0.7156 -0.0248 0.059 Uiso 1 1 calc R U . . .
C4 C 0.3415(2) 0.3223(3) 0.14359(14) 0.0457(5) Uani 1 1 d . . . . .
H34 H 0.3636 0.2473 0.1014 0.055 Uiso 1 1 calc R U . . .
C5 C 0.4229(2) 0.2700(4) 0.21658(14) 0.0498(6) Uani 1 1 d . . . . .
H32 H 0.4090 0.1437 0.2260 0.060 Uiso 1 1 calc R U . . .
C6 C 0.3957(2) 0.3708(4) 0.28925(14) 0.0494(6) Uani 1 1 d . . . . .
C7 C 0.3299(2) 0.2921(4) 0.34408(15) 0.0531(6) Uani 1 1 d . . . . .
C8 C 0.3041(2) 0.3950(4) 0.40715(15) 0.0533(6) Uani 1 1 d . . . . .
C9 C 0.2293(3) 0.3417(4) 0.47022(17) 0.0642(8) Uani 1 1 d . . . . .
H18 H 0.2535 0.2276 0.4926 0.077 Uiso 1 1 calc R U . . .
H17 H 0.1467 0.3363 0.4506 0.077 Uiso 1 1 calc R U . . .
C10 C 0.2534(2) 0.4921(4) 0.52934(14) 0.0531(6) Uani 1 1 d . . . . .
H16 H 0.3254 0.4601 0.5623 0.064 Uiso 1 1 calc R U . . .
C11 C 0.1595(2) 0.5333(4) 0.58421(14) 0.0543(6) Uani 1 1 d . . . . .
C12 C 0.1617(3) 0.3852(5) 0.64608(17) 0.0639(7) Uani 1 1 d . . . . .
H23 H 0.1343 0.2752 0.6211 0.077 Uiso 1 1 calc R U . . .
H22 H 0.2422 0.3668 0.6686 0.077 Uiso 1 1 calc R U . . .
C13 C 0.0855(3) 0.4279(5) 0.71117(18) 0.0719(9) Uani 1 1 d . . . . .
H24 H 0.0037 0.4359 0.6898 0.086 Uiso 1 1 calc R U . . .
H27 H 0.0926 0.3329 0.7492 0.086 Uiso 1 1 calc R U . . .
C14 C 0.1232(3) 0.6007(5) 0.74987(17) 0.0700(9) Uani 1 1 d . . . . .
H2 H 0.2035 0.5869 0.7752 0.084 Uiso 1 1 calc R U . . .
C15 C 0.2990(2) 0.7682(4) 0.05346(15) 0.0493(6) Uani 1 1 d . . . . .
H5 H 0.3083 0.8905 0.0725 0.059 Uiso 1 1 calc R U . . .
C16 C 0.2019(2) 0.7497(4) -0.01166(17) 0.0602(7) Uani 1 1 d . . . . .
C17 C 0.1422(2) 0.5710(4) 0.08606(16) 0.0560(7) Uani 1 1 d . . . . .
C18 C 0.1387(2) 0.3723(4) 0.07986(16) 0.0553(7) Uani 1 1 d . . . . .
H35 H 0.1699 0.3356 0.0326 0.066 Uiso 1 1 calc R U . . .
H6 H 0.0579 0.3317 0.0774 0.066 Uiso 1 1 calc R U . . .
C19 C 0.2104(2) 0.2888(4) 0.14900(15) 0.0501(6) Uani 1 1 d . . . . .
H7 H 0.1881 0.3420 0.1968 0.060 Uiso 1 1 calc R U . . .
C20 C 0.5523(2) 0.2880(5) 0.20181(16) 0.0610(7) Uani 1 1 d . . . . .
H8 H 0.5675 0.4081 0.1871 0.092 Uiso 1 1 calc R U . . .
H10 H 0.5682 0.2088 0.1609 0.092 Uiso 1 1 calc R U . . .
H9 H 0.6021 0.2583 0.2482 0.092 Uiso 1 1 calc R U . . .
C21 C 0.4353(2) 0.5442(4) 0.30121(15) 0.0552(6) Uani 1 1 d . . . . .
H11 H 0.4813 0.5941 0.2659 0.066 Uiso 1 1 calc R U . . .
C22 C 0.4090(2) 0.6459(4) 0.36388(15) 0.0578(7) Uani 1 1 d . . . . .
H12 H 0.4369 0.7616 0.3705 0.069 Uiso 1 1 calc R U . . .
C23 C 0.3404(2) 0.5712(4) 0.41602(14) 0.0515(6) Uani 1 1 d . . . . .
C24 C 0.2830(2) 0.6542(4) 0.48223(14) 0.0543(6) Uani 1 1 d . . . . .
H13 H 0.2084 0.7065 0.4600 0.065 Uiso 1 1 calc R U . . .
C25 C 0.3448(3) 0.7913(5) 0.53606(16) 0.0652(7) Uani 1 1 d . . . . .
H14 H 0.3516 0.9026 0.5087 0.078 Uiso 1 1 calc R U . . .
H31 H 0.4232 0.7505 0.5548 0.078 Uiso 1 1 calc R U . . .
C26 C 0.2730(3) 0.8179(4) 0.60349(16) 0.0654(8) Uani 1 1 d . . . . .
H15 H 0.2886 0.9195 0.6334 0.078 Uiso 1 1 calc R U . . .
C27 C 0.1901(3) 0.7100(4) 0.62382(15) 0.0597(7) Uani 1 1 d . . . . .
C28 C 0.2840(4) 0.1052(5) 0.3383(2) 0.0785(10) Uani 1 1 d . . . . .
H21 H 0.2904 0.0528 0.3890 0.118 Uiso 1 1 calc R U . . .
H19 H 0.3293 0.0370 0.3054 0.118 Uiso 1 1 calc R U . . .
H20 H 0.2031 0.1063 0.3168 0.118 Uiso 1 1 calc R U . . .
C29 C 0.1217(3) 0.7517(5) 0.69225(18) 0.0723(9) Uani 1 1 d . . . . .
H25 H 0.1550 0.8567 0.7186 0.087 Uiso 1 1 calc R U . . .
H26 H 0.0408 0.7784 0.6729 0.087 Uiso 1 1 calc R U . . .
C30 C 0.0356(3) 0.5422(5) 0.53953(19) 0.0702(8) Uani 1 1 d . . . . .
H30 H -0.0178 0.5952 0.5718 0.105 Uiso 1 1 calc R U . . .
H29 H 0.0094 0.4243 0.5253 0.105 Uiso 1 1 calc R U . . .
H28 H 0.0380 0.6126 0.4936 0.105 Uiso 1 1 calc R U . . .
C31 C 0.26725(19) 0.6388(4) 0.11593(14) 0.0462(5) Uani 1 1 d . . . . .
H33 H 0.2657 0.7012 0.1654 0.055 Uiso 1 1 calc R U . . .
C32 C 0.0495(3) 0.6457(6) 0.1331(2) 0.0882(11) Uani 1 1 d . . . . .
H36 H 0.0521 0.7731 0.1319 0.132 Uiso 1 1 calc R U . . .
H37 H 0.0645 0.6054 0.1858 0.132 Uiso 1 1 calc R U . . .
H38 H -0.0268 0.6057 0.1114 0.132 Uiso 1 1 calc R U . . .
H5W H 0.124(3) 0.095(6) 0.164(2) 0.080(11) Uiso 1 1 d . . . . .

loop_
_atom_site_aniso_label
_atom_site_aniso_U_11
_atom_site_aniso_U_22
_atom_site_aniso_U_33
_atom_site_aniso_U_23
_atom_site_aniso_U_13
_atom_site_aniso_U_12
O1 0.0432(9) 0.0668(14) 0.0958(14) -0.0059(11) 0.0070(9) 0.0000(9)
O2 0.0513(9) 0.0496(10) 0.0467(8) -0.0065(8) 0.0169(7) -0.0012(8)
O3 0.0649(12) 0.0791(16) 0.0965(16) -0.0328(14) 0.0106(11) -0.0106(12)
O4 0.0488(9) 0.0862(17) 0.0835(13) 0.0266(12) -0.0088(9) -0.0067(11)
O5 0.0588(11) 0.0519(13) 0.0895(15) 0.0020(10) 0.0202(10) -0.0062(9)
O6 0.0723(12) 0.0864(17) 0.0725(13) 0.0246(12) -0.0046(10) -0.0052(12)
N1 0.0424(9) 0.0474(12) 0.0409(9) -0.0058(9) 0.0128(7) 0.0016(8)
O7 0.0694(12) 0.135(2) 0.0691(12) -0.0319(14) 0.0320(10) -0.0158(15)
C1 0.0492(15) 0.097(3) 0.134(3) -0.006(2) -0.0090(18) -0.0043(17)
C2 0.0478(13) 0.0536(16) 0.0571(14) -0.0036(12) 0.0146(10) -0.0062(11)
C3 0.0479(12) 0.0490(15) 0.0525(13) 0.0008(12) 0.0114(10) -0.0016(11)
C4 0.0463(12) 0.0460(15) 0.0466(12) -0.0051(10) 0.0130(10) 0.0011(10)
C5 0.0520(13) 0.0487(15) 0.0500(13) 0.0001(11) 0.0117(10) 0.0092(11)
C6 0.0519(12) 0.0509(16) 0.0463(13) 0.0027(11) 0.0089(10) 0.0086(11)
C7 0.0654(15) 0.0449(15) 0.0506(13) 0.0015(12) 0.0139(11) 0.0097(12)
C8 0.0625(15) 0.0511(16) 0.0481(13) 0.0040(12) 0.0144(11) 0.0082(13)
C9 0.0851(19) 0.0515(18) 0.0608(16) -0.0024(13) 0.0297(14) 0.0019(14)
C10 0.0598(14) 0.0530(16) 0.0485(13) 0.0016(12) 0.0146(11) 0.0087(12)
C11 0.0577(14) 0.0574(17) 0.0494(13) -0.0028(12) 0.0135(11) 0.0081(12)
C12 0.0684(16) 0.0654(19) 0.0612(16) 0.0025(14) 0.0225(13) 0.0084(15)
C13 0.0693(17) 0.086(3) 0.0644(18) 0.0031(16) 0.0274(14) 0.0044(16)
C14 0.0563(14) 0.101(3) 0.0559(15) -0.0072(16) 0.0195(12) 0.0007(16)
C15 0.0468(12) 0.0441(14) 0.0577(14) -0.0011(11) 0.0090(10) 0.0022(11)
C16 0.0500(13) 0.0621(19) 0.0675(17) 0.0072(14) 0.0020(12) 0.0041(12)
C17 0.0410(11) 0.0625(18) 0.0657(15) 0.0060(13) 0.0113(11) 0.0045(11)
C18 0.0434(12) 0.0651(19) 0.0580(15) -0.0019(13) 0.0082(11) -0.0061(12)
C19 0.0499(12) 0.0487(15) 0.0538(13) -0.0012(12) 0.0156(10) -0.0015(11)
C20 0.0502(13) 0.073(2) 0.0604(15) -0.0058(15) 0.0089(11) 0.0147(14)
C21 0.0591(14) 0.0571(18) 0.0507(13) 0.0011(12) 0.0123(11) -0.0019(12)
C22 0.0682(15) 0.0535(17) 0.0523(13) -0.0005(12) 0.0092(12) -0.0014(13)
C23 0.0597(14) 0.0506(16) 0.0446(13) 0.0006(11) 0.0071(11) 0.0069(12)
C24 0.0643(14) 0.0508(16) 0.0488(13) -0.0002(11) 0.0114(11) 0.0074(13)
C25 0.0835(19) 0.0602(19) 0.0539(15) -0.0047(14) 0.0161(13) -0.0056(16)
C26 0.0826(19) 0.0606(19) 0.0531(15) -0.0094(13) 0.0083(13) -0.0012(15)
C27 0.0652(15) 0.0638(18) 0.0508(13) -0.0072(13) 0.0097(12) 0.0082(14)
C28 0.124(3) 0.0495(19) 0.0688(18) -0.0019(14) 0.0407(18) -0.0004(18)
C29 0.0731(18) 0.082(2) 0.0639(17) -0.0224(16) 0.0169(14) 0.0064(17)
C30 0.0620(16) 0.076(2) 0.0723(18) -0.0115(16) 0.0084(14) 0.0096(15)
C31 0.0425(11) 0.0472(14) 0.0503(12) -0.0065(11) 0.0116(9) 0.0020(10)
C32 0.0490(15) 0.082(3) 0.140(3) -0.008(2) 0.0374(17) 0.0075(16)

loop_
_atom_type_symbol
_atom_type_description
_atom_type_scat_dispersion_real
_atom_type_scat_dispersion_imag
_atom_type_scat_source
C C 0.0181 0.0091 'International Tables Vol C Tables 4.2.6.8 and 6.1.1.4'
H H 0.0000 0.0000 'International Tables Vol C Tables 4.2.6.8 and 6.1.1.4'
N N 0.0311 0.0180 'International Tables Vol C Tables 4.2.6.8 and 6.1.1.4'
O O 0.0492 0.0322 'International Tables Vol C Tables 4.2.6.8 and 6.1.1.4'

loop_
_geom_angle_atom_site_label_1
_geom_angle_atom_site_label_2
_geom_angle_atom_site_label_3
_geom_angle
_geom_angle_site_symmetry_1
_geom_angle_site_symmetry_3
_geom_angle_publ_flag
C2 O1 C1 114.9(3) . . ?
C3 O2 N1 99.85(16) . . ?
C16 O4 C17 112.6(2) . . ?
C19 O5 H5W 102(3) . . ?
C31 N1 C4 119.72(18) . . ?
C31 N1 O2 102.95(16) . . ?
C4 N1 O2 107.41(17) . . ?
C14 O7 H7W 109.5 . . ?
O1 C1 H3 109.5 . . ?
O1 C1 H39 109.5 . . ?
H3 C1 H39 109.5 . . ?
O1 C1 H1 109.5 . . ?
H3 C1 H1 109.5 . . ?
H39 C1 H1 109.5 . . ?
O3 C2 O1 124.9(2) . . ?
O3 C2 C3 124.4(2) . . ?
O1 C2 C3 110.7(2) . . ?
O2 C3 C2 111.3(2) . . ?
O2 C3 C15 102.8(2) . . ?
C2 C3 C15 110.6(2) . . ?
O2 C3 H4 110.6 . . ?
C2 C3 H4 110.6 . . ?
C15 C3 H4 110.6 . . ?
N1 C4 C19 111.7(2) . . ?
N1 C4 C5 110.2(2) . . ?
C19 C4 C5 114.54(19) . . ?
N1 C4 H34 106.6 . . ?
C19 C4 H34 106.6 . . ?
C5 C4 H34 106.6 . . ?
C6 C5 C20 112.3(2) . . ?
C6 C5 C4 113.0(2) . . ?
C20 C5 C4 110.3(2) . . ?
C6 C5 H32 106.9 . . ?
C20 C5 H32 106.9 . . ?
C4 C5 H32 106.9 . . ?
C21 C6 C7 119.0(3) . . ?
C21 C6 C5 119.7(2) . . ?
C7 C6 C5 121.3(3) . . ?
C8 C7 C6 118.1(3) . . ?
C8 C7 C28 118.0(3) . . ?
C6 C7 C28 124.0(3) . . ?
C23 C8 C7 121.8(3) . . ?
C23 C8 C9 110.9(2) . . ?
C7 C8 C9 127.1(3) . . ?
C8 C9 C10 102.3(2) . . ?
C8 C9 H18 111.3 . . ?
C10 C9 H18 111.3 . . ?
C8 C9 H17 111.3 . . ?
C10 C9 H17 111.3 . . ?
H18 C9 H17 109.2 . . ?
C24 C10 C9 105.43(19) . . ?
C24 C10 C11 112.4(2) . . ?
C9 C10 C11 118.3(2) . . ?
C24 C10 H16 106.7 . . ?
C9 C10 H16 106.7 . . ?
C11 C10 H16 106.7 . . ?
C27 C11 C30 110.1(2) . . ?
C27 C11 C12 109.3(2) . . ?
C30 C11 C12 109.0(3) . . ?
C27 C11 C10 108.2(2) . . ?
C30 C11 C10 111.3(2) . . ?
C12 C11 C10 108.9(2) . . ?
C13 C12 C11 113.1(3) . . ?
C13 C12 H23 109.0 . . ?
C11 C12 H23 109.0 . . ?
C13 C12 H22 109.0 . . ?
C11 C12 H22 109.0 . . ?
H23 C12 H22 107.8 . . ?
C14 C13 C12 110.5(3) . . ?
C14 C13 H24 109.5 . . ?
C12 C13 H24 109.5 . . ?
C14 C13 H27 109.5 . . ?
C12 C13 H27 109.5 . . ?
H24 C13 H27 108.1 . . ?
O7 C14 C13 108.1(3) . . ?
O7 C14 C29 111.1(3) . . ?
C13 C14 C29 111.9(2) . . ?
O7 C14 H2 108.6 . . ?
C13 C14 H2 108.6 . . ?
C29 C14 H2 108.6 . . ?
C16 C15 C3 110.3(2) . . ?
C16 C15 C31 105.1(2) . . ?
C3 C15 C31 103.0(2) . . ?
C16 C15 H5 112.6 . . ?
C3 C15 H5 112.6 . . ?
C31 C15 H5 112.6 . . ?
O6 C16 O4 120.9(3) . . ?
O6 C16 C15 127.5(3) . . ?
O4 C16 C15 111.6(2) . . ?
O4 C17 C18 107.4(2) . . ?
O4 C17 C32 106.9(3) . . ?
C18 C17 C32 113.2(3) . . ?
O4 C17 C31 105.4(2) . . ?
C18 C17 C31 111.6(2) . . ?
C32 C17 C31 111.8(3) . . ?
C17 C18 C19 110.4(2) . . ?
C17 C18 H35 109.6 . . ?
C19 C18 H35 109.6 . . ?
C17 C18 H6 109.6 . . ?
C19 C18 H6 109.6 . . ?
H35 C18 H6 108.1 . . ?
O5 C19 C18 111.1(2) . . ?
O5 C19 C4 108.1(2) . . ?
C18 C19 C4 109.4(2) . . ?
O5 C19 H7 109.4 . . ?
C18 C19 H7 109.4 . . ?
C4 C19 H7 109.4 . . ?
C5 C20 H8 109.5 . . ?
C5 C20 H10 109.5 . . ?
H8 C20 H10 109.5 . . ?
C5 C20 H9 109.5 . . ?
H8 C20 H9 109.5 . . ?
H10 C20 H9 109.5 . . ?
C6 C21 C22 122.6(3) . . ?
C6 C21 H11 118.7 . . ?
C22 C21 H11 118.7 . . ?
C23 C22 C21 118.4(3) . . ?
C23 C22 H12 120.8 . . ?
C21 C22 H12 120.8 . . ?
C22 C23 C8 119.9(2) . . ?
C22 C23 C24 130.7(3) . . ?
C8 C23 C24 109.0(2) . . ?
C25 C24 C23 122.3(2) . . ?
C25 C24 C10 109.3(2) . . ?
C23 C24 C10 102.5(2) . . ?
C25 C24 H13 107.3 . . ?
C23 C24 H13 107.3 . . ?
C10 C24 H13 107.3 . . ?
C24 C25 C26 108.1(2) . . ?
C24 C25 H14 110.1 . . ?
C26 C25 H14 110.1 . . ?
C24 C25 H31 110.1 . . ?
C26 C25 H31 110.1 . . ?
H14 C25 H31 108.4 . . ?
C27 C26 C25 126.1(3) . . ?
C27 C26 H15 117.0 . . ?
C25 C26 H15 117.0 . . ?
C26 C27 C11 123.5(2) . . ?
C26 C27 C29 121.7(3) . . ?
C11 C27 C29 114.8(3) . . ?
C7 C28 H21 109.5 . . ?
C7 C28 H19 109.5 . . ?
H21 C28 H19 109.5 . . ?
C7 C28 H20 109.5 . . ?
H21 C28 H20 109.5 . . ?
H19 C28 H20 109.5 . . ?
C14 C29 C27 113.0(3) . . ?
C14 C29 H25 109.0 . . ?
C27 C29 H25 109.0 . . ?
C14 C29 H26 109.0 . . ?
C27 C29 H26 109.0 . . ?
H25 C29 H26 107.8 . . ?
C11 C30 H30 109.5 . . ?
C11 C30 H29 109.5 . . ?
H30 C30 H29 109.5 . . ?
C11 C30 H28 109.5 . . ?
H30 C30 H28 109.5 . . ?
H29 C30 H28 109.5 . . ?
N1 C31 C15 103.70(17) . . ?
N1 C31 C17 117.5(2) . . ?
C15 C31 C17 104.7(2) . . ?
N1 C31 H33 110.2 . . ?
C15 C31 H33 110.2 . . ?
C17 C31 H33 110.2 . . ?
C17 C32 H36 109.5 . . ?
C17 C32 H37 109.5 . . ?
H36 C32 H37 109.5 . . ?
C17 C32 H38 109.5 . . ?
H36 C32 H38 109.5 . . ?
H37 C32 H38 109.5 . . ?

loop_
_geom_bond_atom_site_label_1
_geom_bond_atom_site_label_2
_geom_bond_distance
_geom_bond_site_symmetry_2
_geom_bond_publ_flag
O1 C2 1.322(3) . ?
O1 C1 1.442(4) . ?
O2 C3 1.422(3) . ?
O2 N1 1.483(2) . ?
O3 C2 1.184(4) . ?
O4 C16 1.325(4) . ?
O4 C17 1.467(3) . ?
O5 C19 1.423(4) . ?
O5 H5W 0.84(4) . ?
O6 C16 1.209(3) . ?
N1 C31 1.477(3) . ?
N1 C4 1.479(3) . ?
O7 C14 1.435(3) . ?
O7 H7W 0.8200 . ?
C1 H3 0.9600 . ?
C1 H39 0.9600 . ?
C1 H1 0.9600 . ?
C2 C3 1.522(4) . ?
C3 C15 1.528(3) . ?
C3 H4 0.9800 . ?
C4 C19 1.534(3) . ?
C4 C5 1.539(3) . ?
C4 H34 0.9800 . ?
C5 C6 1.533(3) . ?
C5 C20 1.536(3) . ?
C5 H32 0.9800 . ?
C6 C21 1.389(4) . ?
C6 C7 1.408(4) . ?
C7 C8 1.398(4) . ?
C7 C28 1.500(5) . ?
C8 C23 1.393(4) . ?
C8 C9 1.516(4) . ?
C9 C10 1.532(4) . ?
C9 H18 0.9700 . ?
C9 H17 0.9700 . ?
C10 C24 1.527(4) . ?
C10 C11 1.544(3) . ?
C10 H16 0.9800 . ?
C11 C27 1.520(4) . ?
C11 C30 1.540(4) . ?
C11 C12 1.546(4) . ?
C12 C13 1.535(4) . ?
C12 H23 0.9700 . ?
C12 H22 0.9700 . ?
C13 C14 1.504(5) . ?
C13 H24 0.9700 . ?
C13 H27 0.9700 . ?
C14 C29 1.512(5) . ?
C14 H2 0.9800 . ?
C15 C16 1.502(4) . ?
C15 C31 1.530(4) . ?
C15 H5 0.9800 . ?
C17 C18 1.500(5) . ?
C17 C32 1.515(4) . ?
C17 C31 1.554(3) . ?
C18 C19 1.514(4) . ?
C18 H35 0.9700 . ?
C18 H6 0.9700 . ?
C19 H7 0.9800 . ?
C20 H8 0.9600 . ?
C20 H10 0.9600 . ?
C20 H9 0.9600 . ?
C21 C22 1.390(4) . ?
C21 H11 0.9300 . ?
C22 C23 1.381(4) . ?
C22 H12 0.9300 . ?
C23 C24 1.519(4) . ?
C24 C25 1.514(4) . ?
C24 H13 0.9800 . ?
C25 C26 1.515(4) . ?
C25 H14 0.9700 . ?
C25 H31 0.9700 . ?
C26 C27 1.326(4) . ?
C26 H15 0.9300 . ?
C27 C29 1.525(4) . ?
C28 H21 0.9600 . ?
C28 H19 0.9600 . ?
C28 H20 0.9600 . ?
C29 H25 0.9700 . ?
C29 H26 0.9700 . ?
C30 H30 0.9600 . ?
C30 H29 0.9600 . ?
C30 H28 0.9600 . ?
C31 H33 0.9800 . ?
C32 H36 0.9600 . ?
C32 H37 0.9600 . ?
C32 H38 0.9600 . ?

loop_
_geom_hbond_atom_site_label_D
_geom_hbond_atom_site_label_H
_geom_hbond_atom_site_label_A
_geom_hbond_distance_DH
_geom_hbond_distance_HA
_geom_hbond_distance_DA
_geom_hbond_angle_DHA
_geom_hbond_site_symmetry_A
C15 H5 O5 0.98 2.56 3.332(3) 136.1 1_565
C1 H39 O6 0.96 2.54 3.341(5) 140.5 2_645
O7 H7W O6 0.82 2.20 2.847(3) 136.5 1_556
C15 H5 O5 0.98 2.56 3.332(3) 136.1 1_565
C1 H39 O6 0.96 2.54 3.341(5) 140.5 2_645
O7 H7W O6 0.82 2.20 2.847(3) 136.5 1_556
C15 H5 O5 0.98 2.56 3.332(3) 136.1 1_565
C1 H39 O6 0.96 2.54 3.341(5) 140.5 2_645
O7 H7W O6 0.82 2.20 2.847(3) 136.5 1_556
C15 H5 O5 0.98 2.56 3.332(3) 136.1 1_565
C1 H39 O6 0.96 2.54 3.341(5) 140.5 2_645
O7 H7W O6 0.82 2.20 2.847(3) 136.5 1_556
C15 H5 O5 0.98 2.56 3.332(3) 136.1 1_565
C1 H39 O6 0.96 2.54 3.341(5) 140.5 2_645
C1 H39 O6 0.96 2.54 3.341(5) 140.5 2_645
C15 H5 O5 0.98 2.56 3.332(3) 136.1 1_565
O7 H7W O6 0.82 2.20 2.847(3) 136.5 1_556
C1 H39 O6 0.96 2.54 3.341(5) 140.5 2_645
C15 H5 O5 0.98 2.56 3.332(3) 136.1 1_565
O7 H7W O6 0.82 2.20 2.847(3) 136.5 1_556
C1 H39 O6 0.96 2.54 3.341(5) 140.5 2_645
C15 H5 O5 0.98 2.56 3.332(3) 136.1 1_565
O7 H7W O6 0.82 2.20 2.847(3) 136.5 1_556
C1 H39 O6 0.96 2.54 3.341(5) 140.5 2_645
C15 H5 O5 0.98 2.56 3.332(3) 136.1 1_565
O7 H7W O6 0.82 2.20 2.847(3) 136.5 1_556
C1 H39 O6 0.96 2.54 3.341(5) 140.5 2_645
C15 H5 O5 0.98 2.56 3.332(3) 136.1 1_565

loop_
_geom_torsion_atom_site_label_1
_geom_torsion_atom_site_label_2
_geom_torsion_atom_site_label_3
_geom_torsion_atom_site_label_4
_geom_torsion
_geom_torsion_site_symmetry_1
_geom_torsion_site_symmetry_2
_geom_torsion_site_symmetry_3
_geom_torsion_site_symmetry_4
_geom_torsion_publ_flag
C3 O2 N1 C31 50.9(2) . . . . ?
C3 O2 N1 C4 178.13(18) . . . . ?
C1 O1 C2 O3 4.1(5) . . . . ?
C1 O1 C2 C3 -177.9(3) . . . . ?
N1 O2 C3 C2 68.6(2) . . . . ?
N1 O2 C3 C15 -49.7(2) . . . . ?
O3 C2 C3 O2 -132.1(3) . . . . ?
O1 C2 C3 O2 49.9(3) . . . . ?
O3 C2 C3 C15 -18.5(4) . . . . ?
O1 C2 C3 C15 163.5(2) . . . . ?
C31 N1 C4 C19 6.1(3) . . . . ?
O2 N1 C4 C19 -110.58(19) . . . . ?
C31 N1 C4 C5 -122.4(2) . . . . ?
O2 N1 C4 C5 120.85(18) . . . . ?
N1 C4 C5 C6 67.1(3) . . . . ?
C19 C4 C5 C6 -59.9(3) . . . . ?
N1 C4 C5 C20 -59.6(3) . . . . ?
C19 C4 C5 C20 173.4(2) . . . . ?
C20 C5 C6 C21 46.7(3) . . . . ?
C4 C5 C6 C21 -79.0(3) . . . . ?
C20 C5 C6 C7 -134.1(3) . . . . ?
C4 C5 C6 C7 100.3(3) . . . . ?
C21 C6 C7 C8 2.1(4) . . . . ?
C5 C6 C7 C8 -177.2(2) . . . . ?
C21 C6 C7 C28 -178.9(3) . . . . ?
C5 C6 C7 C28 1.8(4) . . . . ?
C6 C7 C8 C23 0.8(4) . . . . ?
C28 C7 C8 C23 -178.3(3) . . . . ?
C6 C7 C8 C9 176.2(3) . . . . ?
C28 C7 C8 C9 -2.8(5) . . . . ?
C23 C8 C9 C10 -14.6(3) . . . . ?
C7 C8 C9 C10 169.6(3) . . . . ?
C8 C9 C10 C24 28.1(3) . . . . ?
C8 C9 C10 C11 154.8(2) . . . . ?
C24 C10 C11 C27 -44.3(3) . . . . ?
C9 C10 C11 C27 -167.5(2) . . . . ?
C24 C10 C11 C30 76.8(3) . . . . ?
C9 C10 C11 C30 -46.4(4) . . . . ?
C24 C10 C11 C12 -163.0(2) . . . . ?
C9 C10 C11 C12 73.7(3) . . . . ?
C27 C11 C12 C13 52.9(3) . . . . ?
C30 C11 C12 C13 -67.5(3) . . . . ?
C10 C11 C12 C13 170.9(3) . . . . ?
C11 C12 C13 C14 -57.0(4) . . . . ?
C12 C13 C14 O7 178.0(3) . . . . ?
C12 C13 C14 C29 55.4(3) . . . . ?
O2 C3 C15 C16 -81.1(3) . . . . ?
C2 C3 C15 C16 160.0(2) . . . . ?
O2 C3 C15 C31 30.7(2) . . . . ?
C2 C3 C15 C31 -88.3(2) . . . . ?
C17 O4 C16 O6 178.3(3) . . . . ?
C17 O4 C16 C15 -0.4(3) . . . . ?
C3 C15 C16 O6 -63.1(4) . . . . ?
C31 C15 C16 O6 -173.5(3) . . . . ?
C3 C15 C16 O4 115.5(3) . . . . ?
C31 C15 C16 O4 5.2(3) . . . . ?
C16 O4 C17 C18 -123.5(3) . . . . ?
C16 O4 C17 C32 114.7(3) . . . . ?
C16 O4 C17 C31 -4.4(3) . . . . ?
O4 C17 C18 C19 156.19(18) . . . . ?
C32 C17 C18 C19 -86.0(3) . . . . ?
C31 C17 C18 C19 41.2(3) . . . . ?
C17 C18 C19 O5 170.2(2) . . . . ?
C17 C18 C19 C4 -70.6(3) . . . . ?
N1 C4 C19 O5 165.7(2) . . . . ?
C5 C4 C19 O5 -68.1(3) . . . . ?
N1 C4 C19 C18 44.6(3) . . . . ?
C5 C4 C19 C18 170.9(2) . . . . ?
C7 C6 C21 C22 -2.4(4) . . . . ?
C5 C6 C21 C22 176.8(2) . . . . ?
C6 C21 C22 C23 -0.1(4) . . . . ?
C21 C22 C23 C8 3.0(4) . . . . ?
C21 C22 C23 C24 -170.1(3) . . . . ?
C7 C8 C23 C22 -3.4(4) . . . . ?
C9 C8 C23 C22 -179.5(3) . . . . ?
C7 C8 C23 C24 171.1(2) . . . . ?
C9 C8 C23 C24 -5.0(3) . . . . ?
C22 C23 C24 C25 -41.0(4) . . . . ?
C8 C23 C24 C25 145.2(3) . . . . ?
C22 C23 C24 C10 -163.8(3) . . . . ?
C8 C23 C24 C10 22.5(3) . . . . ?
C9 C10 C24 C25 -162.2(2) . . . . ?
C11 C10 C24 C25 67.6(3) . . . . ?
C9 C10 C24 C23 -31.1(3) . . . . ?
C11 C10 C24 C23 -161.3(2) . . . . ?
C23 C24 C25 C26 -169.2(3) . . . . ?
C10 C24 C25 C26 -49.6(3) . . . . ?
C24 C25 C26 C27 16.8(4) . . . . ?
C25 C26 C27 C11 3.9(5) . . . . ?
C25 C26 C27 C29 -178.9(3) . . . . ?
C30 C11 C27 C26 -112.1(3) . . . . ?
C12 C11 C27 C26 128.1(3) . . . . ?
C10 C11 C27 C26 9.7(4) . . . . ?
C30 C11 C27 C29 70.5(3) . . . . ?
C12 C11 C27 C29 -49.2(3) . . . . ?
C10 C11 C27 C29 -167.6(2) . . . . ?
O7 C14 C29 C27 -173.1(2) . . . . ?
C13 C14 C29 C27 -52.2(3) . . . . ?
C26 C27 C29 C14 -127.3(3) . . . . ?
C11 C27 C29 C14 50.1(4) . . . . ?
C4 N1 C31 C15 -149.6(2) . . . . ?
O2 N1 C31 C15 -30.6(2) . . . . ?
C4 N1 C31 C17 -34.6(3) . . . . ?
O2 N1 C31 C17 84.4(2) . . . . ?
C16 C15 C31 N1 116.3(2) . . . . ?
C3 C15 C31 N1 0.8(2) . . . . ?
C16 C15 C31 C17 -7.4(3) . . . . ?
C3 C15 C31 C17 -123.0(2) . . . . ?
O4 C17 C31 N1 -107.2(2) . . . . ?
C18 C17 C31 N1 9.1(3) . . . . ?
C32 C17 C31 N1 137.0(3) . . . . ?
O4 C17 C31 C15 7.2(3) . . . . ?
C18 C17 C31 C15 123.5(2) . . . . ?
C32 C17 C31 C15 -108.6(3) . . . . ?
